data_1520545
loop_
_publ_author_name
'Mart\'inez-Salvador, Sonia'
'Falvello, Larry R.'
'Mart\'in, Antonio'
'Menj\'on, Babil'

_publ_section_title
;
 A hexanuclear gold carbonyl cluster
;
_journal_issue 10
_journal_name_full 'Chem. Sci.'
_journal_page_first 5506
_journal_paper_doi 10.1039/C5SC01578B
_journal_volume 6
_journal_year 2015
_chemical_formula_sum 'C56 H40 Au6 Br2 F18 O2 P2'
_chemical_formula_weight 2490.44
_space_group_IT_number 12
_symmetry_cell_setting monoclinic
_symmetry_space_group_name_Hall '-C 2y'
_symmetry_space_group_name_H-M 'C 1 2/m 1'
_atom_sites_solution_hydrogens geom
_atom_sites_solution_primary direct
_atom_sites_solution_secondary difmap
_audit_creation_method SHELXL-97
_audit_update_record
;
2015-02-17 deposited with the CCDC.
2015-06-15 downloaded from the CCDC.
;
_cell_angle_alpha 90.00
_cell_angle_beta 97.975(3)
_cell_angle_gamma 90.00
_cell_formula_units_Z 2
_cell_length_a 11.6100(3)
_cell_length_b 23.9064(7)
_cell_length_c 11.1568(3)
_cell_measurement_reflns_used 9990
_cell_measurement_temperature 100(2)
_cell_measurement_theta_max 28.8141
_cell_measurement_theta_min 4.1152
_cell_volume 3066.66(15)
_computing_cell_refinement
;
CrysAlis RED, Oxford Diffraction Ltd.,
Version 1.171.33.52 (release 06-11-2009 CrysAlis171 .NET)
(compiled Nov  6 2009,16:24:50)
;
_computing_data_collection
;
CrysAlis CCD, Oxford Diffraction Ltd.,
Version 1.171.33.52 (release 06-11-2009 CrysAlis171 .NET)
(compiled Nov  6 2009,16:24:50)
;
_computing_data_reduction
;
CrysAlis RED, Oxford Diffraction Ltd.,
Version 1.171.33.52 (release 06-11-2009 CrysAlis171 .NET)
(compiled Nov  6 2009,16:24:50)
;
_computing_structure_refinement 'SHELXL-97 (Sheldrick, 1997)'
_computing_structure_solution 'SHELXS-97 (Sheldrick, 1990)'
_diffrn_ambient_temperature 100(2)
_diffrn_detector_area_resol_mean 16.0655
_diffrn_measured_fraction_theta_full 0.994
_diffrn_measured_fraction_theta_max 0.909
_diffrn_measurement_details
;
  1 omega   59.00  102.00   1.0000   30.0000
omega____ theta____ kappa____ phi______ frames
    -       22.1490  179.0000 -180.0000 43

  2 omega  -10.00   68.00   1.0000   30.0000
omega____ theta____ kappa____ phi______ frames
    -       22.1490 -111.0000 -164.0000 78

  3 omega  -30.00   87.00   1.0000   30.0000
omega____ theta____ kappa____ phi______ frames
    -       22.1490    0.0000  -30.0000 117

  4 omega -102.00  -32.00   1.0000   30.0000
omega____ theta____ kappa____ phi______ frames
    -      -19.9615  179.0000 -150.0000 70

  5 omega  -93.00   12.00   1.0000   30.0000
omega____ theta____ kappa____ phi______ frames
    -      -19.9615  -37.0000  -60.0000 105

  6 omega  -92.00  -14.00   1.0000   30.0000
omega____ theta____ kappa____ phi______ frames
    -      -19.9615  -77.0000 -150.0000 78

  7 omega  -92.00   13.00   1.0000   30.0000
omega____ theta____ kappa____ phi______ frames
    -      -19.9615  -77.0000   90.0000 105

;
_diffrn_measurement_device_type 'Xcalibur, Sapphire3'
_diffrn_orient_matrix_UB_11 0.0516727724
_diffrn_orient_matrix_UB_12 -0.0138218978
_diffrn_orient_matrix_UB_13 -0.0105491043
_diffrn_orient_matrix_UB_21 0.0309106606
_diffrn_orient_matrix_UB_22 0.0256057385
_diffrn_orient_matrix_UB_23 0.0084738331
_diffrn_orient_matrix_UB_31 0.0133123704
_diffrn_orient_matrix_UB_32 -0.0058090823
_diffrn_orient_matrix_UB_33 0.0627721770
_diffrn_radiation_monochromator graphite
_diffrn_radiation_source 'Enhance (Mo) X-ray Source'
_diffrn_radiation_type MoK\a
_diffrn_radiation_wavelength 0.71073
_diffrn_reflns_av_R_equivalents 0.0591
_diffrn_reflns_av_sigmaI/netI 0.0400
_diffrn_reflns_limit_h_max 15
_diffrn_reflns_limit_h_min -15
_diffrn_reflns_limit_k_max 30
_diffrn_reflns_limit_k_min -29
_diffrn_reflns_limit_l_max 14
_diffrn_reflns_limit_l_min -15
_diffrn_reflns_number 16422
_diffrn_reflns_theta_full 25.00
_diffrn_reflns_theta_max 28.87
_diffrn_reflns_theta_min 4.13
_exptl_absorpt_coefficient_mu 15.749
_exptl_absorpt_correction_T_max 0.8584
_exptl_absorpt_correction_T_min 0.0481
_exptl_absorpt_correction_type multi-scan
_exptl_absorpt_process_details
;
CrysAlis RED, Oxford Diffraction Ltd.,
Version 1.171.33.52 (release 06-11-2009 CrysAlis171 .NET)
(compiled Nov  6 2009,16:24:50)
Empirical absorption correction using spherical harmonics,
 implemented in SCALE3 ABSPACK scaling algorithm.
;
_exptl_crystal_colour 'translucent blue'
_exptl_crystal_density_diffrn 2.697
_exptl_crystal_density_method 'not measured'
_exptl_crystal_description 'thin plate'
_exptl_crystal_F_000 2256
_exptl_crystal_size_max 0.49
_exptl_crystal_size_mid 0.25
_exptl_crystal_size_min 0.01
_refine_diff_density_max 3.135
_refine_diff_density_min -2.264
_refine_diff_density_rms 0.275
_refine_ls_extinction_method none
_refine_ls_goodness_of_fit_ref 1.016
_refine_ls_hydrogen_treatment constr
_refine_ls_matrix_type full
_refine_ls_number_parameters 204
_refine_ls_number_reflns 3746
_refine_ls_number_restraints 0
_refine_ls_restrained_S_all 1.016
_refine_ls_R_factor_all 0.0432
_refine_ls_R_factor_gt 0.0337
_refine_ls_shift/su_max 0.001
_refine_ls_shift/su_mean 0.000
_refine_ls_structure_factor_coef Fsqd
_refine_ls_weighting_details 'calc w=1/[\s^2^(Fo^2^)+(0.0580P)^2^+0.0000P] where P=(Fo^2^+2Fc^2^)/3'
_refine_ls_weighting_scheme calc
_refine_ls_wR_factor_gt 0.0849
_refine_ls_wR_factor_ref 0.0877
_reflns_number_gt 3147
_reflns_number_total 3746
_reflns_threshold_expression >2sigma(I)
_cod_data_source_file c5sc01578b2.cif
_cod_data_source_block 4
_cod_depositor_comments 'Adding full bibliography for 1520543--1520545.cif.'
_cod_original_sg_symbol_H-M C2/m
_cod_database_code 1520545
_publcif_datablock.id {df1a9729-19c7-47f8-838b-d80f565e71a8}

loop_
_symmetry_equiv_pos_as_xyz
'x, y, z'
'-x, y, -z'
'x+1/2, y+1/2, z'
'-x+1/2, y+1/2, -z'
'-x, -y, -z'
'x, -y, z'
'-x+1/2, -y+1/2, -z'
'x+1/2, -y+1/2, z'

loop_
_atom_site_label
_atom_site_type_symbol
_atom_site_fract_x
_atom_site_fract_y
_atom_site_fract_z
_atom_site_U_iso_or_equiv
_atom_site_adp_type
_atom_site_occupancy
_atom_site_symmetry_multiplicity
_atom_site_calc_flag
_atom_site_refinement_flags
Au1 Au 0.127586(18) 0.072732(10) 0.55929(2) 0.01697(9) Uani 1 1 d .
Au2 Au 0.34831(3) 0.0000 0.53119(3) 0.01898(10) Uani 1 2 d S
Br Br 0.06132(8) 0.0000 0.68897(8) 0.0265(2) Uani 1 2 d S
F1 F 0.1826(4) 0.18597(18) 0.5032(5) 0.0496(13) Uani 1 1 d .
F2 F 0.1056(4) 0.1403(2) 0.3469(4) 0.0449(12) Uani 1 1 d .
F3 F 0.2843(3) 0.12742(17) 0.4173(4) 0.0321(9) Uani 1 1 d .
F4 F 0.3714(5) 0.0000 0.7932(6) 0.054(2) Uani 1 2 d S
F5 F 0.5100(4) -0.04456(18) 0.7275(4) 0.0392(10) Uani 1 1 d .
O O 0.2307(6) 0.0000 0.2647(6) 0.0329(17) Uani 1 2 d S
C1 C 0.1766(5) 0.1340(3) 0.4536(6) 0.0209(13) Uani 1 1 d .
C2 C 0.4382(7) 0.0000 0.7024(8) 0.0226(19) Uani 1 2 d S
C3 C 0.2711(7) 0.0000 0.3582(10) 0.030(2) Uani 1 2 d S
P P 0.0000 0.20569(9) 0.0000 0.0158(4) Uani 1 2 d S
C4 C 0.1249(5) 0.1609(2) 0.0113(6) 0.0186(12) Uani 1 1 d .
C5 C 0.1281(6) 0.1189(3) -0.0760(6) 0.0264(15) Uani 1 1 d .
H5 H 0.0667 0.1156 -0.1414 0.032 Uiso 1 1 calc R
C6 C 0.2211(6) 0.0822(3) -0.0665(7) 0.0297(16) Uani 1 1 d .
H6 H 0.2238 0.0538 -0.1257 0.036 Uiso 1 1 calc R
C7 C 0.3107(6) 0.0869(3) 0.0294(6) 0.0242(14) Uani 1 1 d .
H7 H 0.3748 0.0618 0.0355 0.029 Uiso 1 1 calc R
C8 C 0.3066(5) 0.1279(3) 0.1160(6) 0.0226(13) Uani 1 1 d .
H8 H 0.3676 0.1307 0.1818 0.027 Uiso 1 1 calc R
C9 C 0.2143(5) 0.1648(3) 0.1075(5) 0.0170(12) Uani 1 1 d .
H9 H 0.2120 0.1929 0.1673 0.020 Uiso 1 1 calc R
C10 C -0.0099(5) 0.2500(2) -0.1325(5) 0.0153(11) Uani 1 1 d .
C11 C 0.0562(5) 0.2395(3) -0.2244(5) 0.0184(12) Uani 1 1 d .
H11 H 0.1114 0.2099 -0.2173 0.022 Uiso 1 1 calc R
C12 C 0.0402(5) 0.2731(3) -0.3276(6) 0.0219(13) Uani 1 1 d .
H12 H 0.0860 0.2670 -0.3906 0.026 Uiso 1 1 calc R
C13 C -0.0414(6) 0.3147(3) -0.3382(6) 0.0244(14) Uani 1 1 d .
H13 H -0.0533 0.3366 -0.4098 0.029 Uiso 1 1 calc R
C14 C -0.1067(5) 0.3252(3) -0.2460(6) 0.0201(13) Uani 1 1 d .
H14 H -0.1626 0.3544 -0.2539 0.024 Uiso 1 1 calc R
C15 C -0.0903(5) 0.2928(3) -0.1419(5) 0.0183(12) Uani 1 1 d .
H15 H -0.1340 0.3000 -0.0777 0.022 Uiso 1 1 calc R

loop_
_atom_site_aniso_label
_atom_site_aniso_U_11
_atom_site_aniso_U_22
_atom_site_aniso_U_33
_atom_site_aniso_U_23
_atom_site_aniso_U_13
_atom_site_aniso_U_12
Au1 0.01489(13) 0.01794(14) 0.01750(14) -0.00077(9) 0.00019(9) 0.00071(8)
Au2 0.01619(17) 0.01816(18) 0.02306(19) 0.000 0.00432(13) 0.000
Br 0.0268(5) 0.0283(5) 0.0235(5) 0.000 0.0009(4) 0.000
F1 0.064(3) 0.018(2) 0.071(4) 0.000(2) 0.024(3) 0.000(2)
F2 0.033(2) 0.060(3) 0.039(3) 0.028(2) -0.0053(19) -0.009(2)
F3 0.0252(19) 0.031(2) 0.042(3) 0.0079(19) 0.0108(17) -0.0056(17)
F4 0.026(3) 0.111(7) 0.028(3) 0.000 0.011(3) 0.000
F5 0.039(2) 0.025(2) 0.049(3) 0.006(2) -0.0072(19) 0.0072(19)
O 0.023(3) 0.050(5) 0.025(4) 0.000 -0.001(3) 0.000
C1 0.022(3) 0.023(3) 0.018(3) 0.000(3) 0.003(2) -0.002(3)
C2 0.009(4) 0.032(5) 0.027(5) 0.000 0.005(3) 0.000
C3 0.010(4) 0.042(6) 0.037(6) 0.000 0.001(4) 0.000
P 0.0167(10) 0.0116(10) 0.0177(11) 0.000 -0.0025(8) 0.000
C4 0.017(3) 0.011(3) 0.028(3) 0.004(3) 0.000(2) 0.000(2)
C5 0.026(3) 0.021(3) 0.028(4) -0.006(3) -0.011(3) 0.004(3)
C6 0.039(4) 0.015(3) 0.032(4) -0.008(3) -0.005(3) 0.006(3)
C7 0.026(3) 0.017(3) 0.028(4) 0.000(3) -0.002(3) 0.006(3)
C8 0.021(3) 0.018(3) 0.027(4) 0.001(3) -0.003(3) -0.001(2)
C9 0.018(3) 0.016(3) 0.016(3) 0.000(2) -0.002(2) -0.001(2)
C10 0.020(3) 0.014(3) 0.011(3) 0.003(2) -0.003(2) -0.003(2)
C11 0.021(3) 0.014(3) 0.021(3) -0.004(2) 0.003(2) -0.002(2)
C12 0.026(3) 0.024(3) 0.016(3) -0.003(3) 0.003(2) 0.001(3)
C13 0.026(3) 0.025(4) 0.018(3) 0.003(3) -0.008(3) -0.001(3)
C14 0.019(3) 0.019(3) 0.021(3) 0.003(2) 0.001(2) 0.001(2)
C15 0.017(3) 0.017(3) 0.021(3) 0.001(2) 0.004(2) -0.001(2)

loop_
_atom_type_symbol
_atom_type_description
_atom_type_scat_dispersion_real
_atom_type_scat_dispersion_imag
_atom_type_scat_source
C C 0.0033 0.0016 'International Tables Vol C Tables 4.2.6.8 and 6.1.1.4'
H H 0.0000 0.0000 'International Tables Vol C Tables 4.2.6.8 and 6.1.1.4'
O O 0.0106 0.0060 'International Tables Vol C Tables 4.2.6.8 and 6.1.1.4'
F F 0.0171 0.0103 'International Tables Vol C Tables 4.2.6.8 and 6.1.1.4'
P P 0.1023 0.0942 'International Tables Vol C Tables 4.2.6.8 and 6.1.1.4'
Br Br -0.2901 2.4595 'International Tables Vol C Tables 4.2.6.8 and 6.1.1.4'
Au Au -2.0133 8.8022 'International Tables Vol C Tables 4.2.6.8 and 6.1.1.4'

loop_
_geom_angle_atom_site_label_1
_geom_angle_atom_site_label_2
_geom_angle_atom_site_label_3
_geom_angle
_geom_angle_site_symmetry_1
_geom_angle_site_symmetry_3
C1 Au1 Br 177.88(18) . .
C1 Au1 Au1 94.71(17) . 2_556
Br Au1 Au1 83.76(2) . 2_556
C1 Au1 Au2 92.49(18) . .
Br Au1 Au2 89.63(2) . .
Au1 Au1 Au2 134.968(9) 2_556 .
C3 Au2 C2 175.8(3) . .
C3 Au2 Au1 80.5(2) . 6
C2 Au2 Au1 102.94(19) . 6
C3 Au2 Au1 80.5(2) . .
C2 Au2 Au1 102.94(19) . .
Au1 Au2 Au1 67.048(10) 6 .
Au1 Br Au1 90.28(3) 6 .
F1 C1 F2 104.3(5) . .
F1 C1 F3 103.1(5) . .
F2 C1 F3 102.7(5) . .
F1 C1 Au1 115.5(4) . .
F2 C1 Au1 114.0(4) . .
F3 C1 Au1 115.6(4) . .
F5 C2 F5 103.3(7) . 6
F5 C2 F4 104.1(5) . .
F5 C2 F4 104.1(5) 6 .
F5 C2 Au2 114.3(5) . .
F5 C2 Au2 114.3(5) 6 .
F4 C2 Au2 115.2(6) . .
O C3 Au2 179.2(8) . .
C4 P C4 106.6(4) 2 .
C4 P C10 109.5(3) 2 .
C4 P C10 111.5(3) . .
C4 P C10 111.5(3) 2 2
C4 P C10 109.5(3) . 2
C10 P C10 108.3(4) . 2
C9 C4 C5 119.8(5) . .
C9 C4 P 121.6(5) . .
C5 C4 P 118.6(5) . .
C6 C5 C4 119.8(6) . .
C5 C6 C7 120.0(6) . .
C8 C7 C6 120.1(6) . .
C7 C8 C9 120.5(6) . .
C8 C9 C4 119.9(6) . .
C15 C10 C11 121.1(5) . .
C15 C10 P 117.5(4) . .
C11 C10 P 121.3(5) . .
C10 C11 C12 118.8(6) . .
C13 C12 C11 120.1(6) . .
C12 C13 C14 120.8(6) . .
C13 C14 C15 119.7(6) . .
C10 C15 C14 119.4(6) . .

loop_
_geom_bond_atom_site_label_1
_geom_bond_atom_site_label_2
_geom_bond_distance
_geom_bond_site_symmetry_2
Au1 C1 2.011(6) .
Au1 Br 2.4530(7) .
Au1 Au1 3.0724(4) 2_556
Au1 Au2 3.1483(3) .
Au2 C3 2.012(11) .
Au2 C2 2.045(9) .
Au2 Au1 3.1483(3) 6
Br Au1 2.4530(7) 6
F1 C1 1.358(8) .
F2 C1 1.360(7) .
F3 C1 1.376(7) .
F4 C2 1.358(10) .
F5 C2 1.358(6) .
O C3 1.083(11) .
C2 F5 1.358(6) 6
P C4 1.794(6) 2
P C4 1.794(6) .
P C10 1.810(6) .
P C10 1.810(6) 2
C4 C9 1.389(8) .
C4 C5 1.402(9) .
C5 C6 1.384(9) .
C6 C7 1.389(9) .
C7 C8 1.381(9) .
C8 C9 1.382(8) .
C10 C15 1.378(8) .
C10 C11 1.386(8) .
C11 C12 1.394(9) .
C12 C13 1.366(9) .
C13 C14 1.383(9) .
C14 C15 1.387(8) .
